data_4130880
loop_
_publ_author_name
'Kumar, Roopender'
'Linden, Anthony'
'Nevado, Cristina'

_publ_section_title
;
 Evidence for Direct Transmetalation of Au<sup>III</sup>-F with Boronic
 Acids.
;
_journal_issue 42
_journal_name_full 'Journal of the American Chemical Society'
_journal_page_first 13790
_journal_page_last 13793
_journal_paper_doi 10.1021/jacs.6b07763
_journal_volume 138
_journal_year 2016
_chemical_formula_moiety 'C12 H9 Au F3 N'
_chemical_formula_sum 'C12 H9 Au F3 N'
_chemical_formula_weight 421.17
_space_group_crystal_system orthorhombic
_space_group_IT_number 61
_space_group_name_Hall '-P 2ac 2ab'
_space_group_name_H-M_alt 'P b c a'
_atom_sites_solution_hydrogens geom
_audit_creation_method SHELXL-2014/7
_cell_angle_alpha 90
_cell_angle_beta 90
_cell_angle_gamma 90
_cell_formula_units_Z 8
_cell_length_a 7.45956(14)
_cell_length_b 16.6803(2)
_cell_length_c 16.8248(4)
_cell_measurement_reflns_used 10144
_cell_measurement_temperature 160(2)
_cell_measurement_theta_max 29.9480
_cell_measurement_theta_min 3.2080
_cell_volume 2093.47(7)
_computing_cell_refinement 'CrysAlisPro, Version 1.171.38.41o (Rigaku Oxford Diffraction, 2015)'
_computing_data_collection 'CrysAlisPro, Version 1.171.38.41o (Rigaku Oxford Diffraction, 2015)'
_computing_data_reduction 'CrysAlisPro, Version 1.171.38.41o (Rigaku Oxford Diffraction, 2015)'
_computing_molecular_graphics 'ORTEPII (Johnson, 1976)'
_computing_publication_material 'SHELXL-2014 and PLATON (Spek, 2015)'
_computing_structure_refinement 'SHELXL-2014 (Sheldrick, 2015b)'
_computing_structure_solution 'SHELXT-2014 (Sheldrick, 2015a)'
_diffrn_ambient_temperature 160(2)
_diffrn_detector 'Atlas CCD camera on \k goniostat'
_diffrn_detector_area_resol_mean 10.3801
_diffrn_measured_fraction_theta_full 1.000
_diffrn_measured_fraction_theta_max 0.941
_diffrn_measurement_device_type 'Oxford Diffraction SuperNova, dual radiation diffractometer'
_diffrn_measurement_method '\w scans'
_diffrn_radiation_monochromator mirror
_diffrn_radiation_source 'SuperNova (Mo) X-ray Source'
_diffrn_radiation_type 'Mo K\a'
_diffrn_radiation_wavelength 0.71073
_diffrn_reflns_av_R_equivalents 0.0443
_diffrn_reflns_av_unetI/netI 0.0293
_diffrn_reflns_Laue_measured_fraction_full 1.000
_diffrn_reflns_Laue_measured_fraction_max 0.941
_diffrn_reflns_limit_h_max 10
_diffrn_reflns_limit_h_min -10
_diffrn_reflns_limit_k_max 23
_diffrn_reflns_limit_k_min -23
_diffrn_reflns_limit_l_max 22
_diffrn_reflns_limit_l_min -21
_diffrn_reflns_number 23823
_diffrn_reflns_point_group_measured_fraction_full 1.000
_diffrn_reflns_point_group_measured_fraction_max 0.941
_diffrn_reflns_theta_full 25.242
_diffrn_reflns_theta_max 30.459
_diffrn_reflns_theta_min 2.421
_exptl_absorpt_coefficient_mu 14.069
_exptl_absorpt_correction_T_max 0.628
_exptl_absorpt_correction_T_min 0.108
_exptl_absorpt_correction_type gaussian
_exptl_absorpt_process_details
;
Numerical absorption correction based on gaussian integration over
a multifaceted crystal model 
plus an empirical absorption correction using spherical harmonics, 
implemented in the SCALE3 ABSPACK scaling algorithm.
CrysAlisPro, Version 1.171.38.41o (Rigaku Oxford Diffraction, 2015)
;
_exptl_crystal_colour colourless
_exptl_crystal_density_diffrn 2.673
_exptl_crystal_description plate
_exptl_crystal_F_000 1552
_exptl_crystal_size_max 0.27
_exptl_crystal_size_mid 0.19
_exptl_crystal_size_min 0.04
_refine_diff_density_max 2.154
_refine_diff_density_min -1.759
_refine_diff_density_rms 0.213
_refine_ls_extinction_method none
_refine_ls_goodness_of_fit_ref 1.090
_refine_ls_hydrogen_treatment constr
_refine_ls_matrix_type full
_refine_ls_number_parameters 155
_refine_ls_number_reflns 2998
_refine_ls_number_restraints 0
_refine_ls_restrained_S_all 1.090
_refine_ls_R_factor_all 0.0463
_refine_ls_R_factor_gt 0.0299
_refine_ls_shift/su_max 0.001
_refine_ls_shift/su_mean 0.000
_refine_ls_structure_factor_coef Fsqd
_refine_ls_weighting_details 'w=1/[\s^2^(Fo^2^)+(0.0199P)^2^+12.6096P] where P=(Fo^2^+2Fc^2^)/3'
_refine_ls_weighting_scheme calc
_refine_ls_wR_factor_gt 0.0595
_refine_ls_wR_factor_ref 0.0676
_reflns_Friedel_coverage 0.000
_reflns_number_gt 2330
_reflns_number_total 2998
_reflns_threshold_expression 'I > 2\s(I)'
_cod_data_source_file ja6b07763_si_004.cif
_cod_data_source_block NV1603
_cod_original_cell_volume 2093.48(7)
_cod_database_code 4130880
_shelx_shelxl_version_number 2014/7
_shelx_space_group_comment
;
The symmetry employed for this shelxl refinement is uniquely defined
by the following loop, which should always be used as a source of
symmetry information in preference to the above space-group names.
They are only intended as comments.
;
_oxdiff_exptl_absorpt_empirical_full_min 0.637
_oxdiff_exptl_absorpt_empirical_full_max 1.616
_oxdiff_exptl_absorpt_empirical_details
;
Empirical correction (ABSPACK) includes:
- Absorption correction using spherical harmonics
- Frame scaling
;

loop_
_space_group_symop_operation_xyz
'x, y, z'
'-x+1/2, -y, z+1/2'
'-x, y+1/2, -z+1/2'
'x+1/2, -y+1/2, -z'
'-x, -y, -z'
'x-1/2, y, -z-1/2'
'x, -y-1/2, z-1/2'
'-x-1/2, y-1/2, z'

loop_
_atom_site_label
_atom_site_type_symbol
_atom_site_fract_x
_atom_site_fract_y
_atom_site_fract_z
_atom_site_U_iso_or_equiv
_atom_site_adp_type
_atom_site_occupancy
_atom_site_site_symmetry_order
_atom_site_calc_flag
_atom_site_refinement_flags_posn
_atom_site_refinement_flags_adp
Au1 Au 0.69085(2) 0.41605(2) 0.21085(2) 0.02149(7) Uani 1 1 d . .
F1 F 0.8190(5) 0.51721(19) 0.1784(2) 0.0372(8) Uani 1 1 d . .
F2 F 0.6588(5) 0.3893(2) 0.0989(2) 0.0410(9) Uani 1 1 d . .
F3 F 0.5016(7) 0.2176(2) 0.4377(3) 0.0704(14) Uani 1 1 d . .
N1 N 0.7140(6) 0.4359(2) 0.3261(3) 0.0241(9) Uani 1 1 d . .
C1 C 0.7962(7) 0.5023(3) 0.3517(4) 0.0284(12) Uani 1 1 d . .
H1 H 0.8484 0.5380 0.3143 0.034 Uiso 1 1 calc R U
C2 C 0.8061(8) 0.5196(3) 0.4313(4) 0.0356(14) Uani 1 1 d . .
H2 H 0.8668 0.5662 0.4495 0.043 Uiso 1 1 calc R U
C3 C 0.7267(9) 0.4682(4) 0.4840(4) 0.0366(14) Uani 1 1 d . .
H3 H 0.7304 0.4802 0.5391 0.044 Uiso 1 1 calc R U
C4 C 0.6399(9) 0.3983(3) 0.4586(4) 0.0333(13) Uani 1 1 d . .
C5 C 0.6401(7) 0.3799(3) 0.3779(4) 0.0257(11) Uani 1 1 d . .
C6 C 0.5491(10) 0.3505(4) 0.5198(4) 0.0489(18) Uani 1 1 d . .
H61 H 0.4264 0.3386 0.5025 0.073 Uiso 1 1 calc R U
H62 H 0.5456 0.3808 0.5697 0.073 Uiso 1 1 calc R U
H63 H 0.6145 0.3003 0.5280 0.073 Uiso 1 1 calc R U
C7 C 0.5650(7) 0.3104(3) 0.3321(4) 0.0272(12) Uani 1 1 d . .
C8 C 0.4973(8) 0.2373(3) 0.3598(4) 0.0355(14) Uani 1 1 d . .
C9 C 0.4293(8) 0.1796(3) 0.3095(5) 0.0395(16) Uani 1 1 d . .
H9 H 0.3786 0.1320 0.3308 0.047 Uiso 1 1 calc R U
C10 C 0.4345(8) 0.1910(3) 0.2290(5) 0.0402(17) Uani 1 1 d . .
H10 H 0.3890 0.1509 0.1943 0.048 Uiso 1 1 calc R U
C11 C 0.5068(7) 0.2614(3) 0.1979(4) 0.0311(13) Uani 1 1 d . .
H11 H 0.5116 0.2697 0.1421 0.037 Uiso 1 1 calc R U
C12 C 0.5710(6) 0.3185(3) 0.2495(4) 0.0228(10) Uani 1 1 d . .

loop_
_atom_site_aniso_label
_atom_site_aniso_U_11
_atom_site_aniso_U_22
_atom_site_aniso_U_33
_atom_site_aniso_U_23
_atom_site_aniso_U_13
_atom_site_aniso_U_12
Au1 0.02418(11) 0.02023(10) 0.02006(11) 0.00102(7) 0.00086(8) 0.00399(7)
F1 0.050(2) 0.0276(15) 0.034(2) 0.0086(15) 0.0077(17) -0.0031(15)
F2 0.061(2) 0.0424(18) 0.0197(19) -0.0011(15) -0.0026(17) -0.0034(17)
F3 0.117(4) 0.039(2) 0.055(3) 0.016(2) 0.004(3) -0.011(2)
N1 0.026(2) 0.0189(18) 0.028(3) -0.0005(18) -0.0025(19) 0.0020(16)
C1 0.034(3) 0.021(2) 0.030(3) -0.002(2) 0.000(2) -0.001(2)
C2 0.038(3) 0.029(3) 0.040(4) -0.008(3) -0.008(3) -0.001(2)
C3 0.048(4) 0.038(3) 0.024(3) -0.008(3) -0.012(3) 0.005(3)
C4 0.044(3) 0.035(3) 0.021(3) 0.002(2) -0.002(3) 0.008(2)
C5 0.023(2) 0.023(2) 0.030(3) 0.001(2) 0.000(2) 0.007(2)
C6 0.070(5) 0.047(4) 0.030(4) 0.001(3) 0.009(4) -0.003(3)
C7 0.021(2) 0.023(2) 0.037(3) 0.005(2) 0.002(2) 0.006(2)
C8 0.037(3) 0.026(3) 0.044(4) 0.010(3) 0.004(3) 0.005(2)
C9 0.033(3) 0.019(2) 0.066(5) 0.003(3) 0.004(3) -0.001(2)
C10 0.026(3) 0.024(2) 0.071(5) -0.014(3) -0.001(3) -0.003(2)
C11 0.027(3) 0.028(3) 0.038(4) -0.009(2) -0.007(2) 0.005(2)
C12 0.019(2) 0.019(2) 0.031(3) 0.000(2) 0.002(2) 0.0032(19)

loop_
_atom_type_symbol
_atom_type_description
_atom_type_scat_dispersion_real
_atom_type_scat_dispersion_imag
_atom_type_scat_source
C C 0.0033 0.0016 'International Tables Vol C Tables 4.2.6.8 and 6.1.1.4'
H H 0.0000 0.0000 'International Tables Vol C Tables 4.2.6.8 and 6.1.1.4'
Au Au -2.0133 8.8022 'International Tables Vol C Tables 4.2.6.8 and 6.1.1.4'
F F 0.0171 0.0103 'International Tables Vol C Tables 4.2.6.8 and 6.1.1.4'
N N 0.0061 0.0033 'International Tables Vol C Tables 4.2.6.8 and 6.1.1.4'

loop_
_exptl_crystal_face_index_h
_exptl_crystal_face_index_k
_exptl_crystal_face_index_l
_exptl_crystal_face_perp_dist
2 -23 2 0.0809
1 23 -4 0.1089
10 -1 -5 0.1123
-10 2 5 0.1315
-10 -6 6 0.1369
1 3 23 0.0166
-1 -4 -23 0.0165
-2 23 0 0.1095

loop_
_geom_angle_atom_site_label_1
_geom_angle_atom_site_label_2
_geom_angle_atom_site_label_3
_geom_angle
F2 Au1 C12 94.2(2)
F2 Au1 N1 175.85(16)
C12 Au1 N1 81.6(2)
F2 Au1 F1 89.35(15)
C12 Au1 F1 176.3(2)
N1 Au1 F1 94.80(17)
C1 N1 C5 122.3(5)
C1 N1 Au1 119.7(4)
C5 N1 Au1 117.9(4)
N1 C1 C2 120.9(5)
N1 C1 H1 119.6
C2 C1 H1 119.6
C3 C2 C1 118.5(5)
C3 C2 H2 120.7
C1 C2 H2 120.7
C2 C3 C4 121.6(6)
C2 C3 H3 119.2
C4 C3 H3 119.2
C5 C4 C3 118.7(6)
C5 C4 C6 124.4(6)
C3 C4 C6 116.8(6)
C4 C5 N1 117.6(5)
C4 C5 C7 132.2(5)
N1 C5 C7 110.1(5)
C4 C6 H61 109.5
C4 C6 H62 109.5
H61 C6 H62 109.5
C4 C6 H63 109.5
H61 C6 H63 109.5
H62 C6 H63 109.5
C12 C7 C8 115.2(5)
C12 C7 C5 115.2(5)
C8 C7 C5 129.5(6)
F3 C8 C9 115.8(5)
F3 C8 C7 121.7(6)
C9 C8 C7 122.5(6)
C10 C9 C8 120.1(5)
C10 C9 H9 120.0
C8 C9 H9 120.0
C9 C10 C11 119.9(6)
C9 C10 H10 120.0
C11 C10 H10 120.0
C12 C11 C10 118.8(6)
C12 C11 H11 120.6
C10 C11 H11 120.6
C11 C12 C7 123.4(5)
C11 C12 Au1 121.5(5)
C7 C12 Au1 115.0(4)

loop_
_geom_bond_atom_site_label_1
_geom_bond_atom_site_label_2
_geom_bond_distance
Au1 F2 1.951(4)
Au1 C12 1.967(5)
Au1 N1 1.974(5)
Au1 F1 2.014(3)
F3 C8 1.351(8)
N1 C1 1.337(6)
N1 C5 1.392(7)
C1 C2 1.373(9)
C1 H1 0.9500
C2 C3 1.367(9)
C2 H2 0.9500
C3 C4 1.400(8)
C3 H3 0.9500
C4 C5 1.391(8)
C4 C6 1.468(9)
C5 C7 1.500(8)
C6 H61 0.9800
C6 H62 0.9800
C6 H63 0.9800
C7 C12 1.397(8)
C7 C8 1.401(7)
C8 C9 1.378(9)
C9 C10 1.368(10)
C9 H9 0.9500
C10 C11 1.394(8)
C10 H10 0.9500
C11 C12 1.374(7)
C11 H11 0.9500

loop_
_geom_torsion_atom_site_label_1
_geom_torsion_atom_site_label_2
_geom_torsion_atom_site_label_3
_geom_torsion_atom_site_label_4
_geom_torsion
C5 N1 C1 C2 -2.2(8)
Au1 N1 C1 C2 176.7(4)
N1 C1 C2 C3 -1.4(8)
C1 C2 C3 C4 1.4(9)
C2 C3 C4 C5 2.0(9)
C2 C3 C4 C6 -176.0(6)
C3 C4 C5 N1 -5.3(8)
C6 C4 C5 N1 172.5(6)
C3 C4 C5 C7 178.4(5)
C6 C4 C5 C7 -3.7(10)
C1 N1 C5 C4 5.5(7)
Au1 N1 C5 C4 -173.3(4)
C1 N1 C5 C7 -177.4(4)
Au1 N1 C5 C7 3.7(5)
C4 C5 C7 C12 171.7(6)
N1 C5 C7 C12 -4.8(6)
C4 C5 C7 C8 -11.5(10)
N1 C5 C7 C8 172.0(5)
C12 C7 C8 F3 172.7(5)
C5 C7 C8 F3 -4.1(9)
C12 C7 C8 C9 -4.6(8)
C5 C7 C8 C9 178.7(5)
F3 C8 C9 C10 -174.0(6)
C7 C8 C9 C10 3.4(9)
C8 C9 C10 C11 -0.8(9)
C9 C10 C11 C12 -0.3(8)
C10 C11 C12 C7 -1.2(8)
C10 C11 C12 Au1 175.5(4)
C8 C7 C12 C11 3.5(7)
C5 C7 C12 C11 -179.3(5)
C8 C7 C12 Au1 -173.4(4)
C5 C7 C12 Au1 3.8(6)

loop_
_exptl_oxdiff_crystal_face_indexfrac_h
_exptl_oxdiff_crystal_face_indexfrac_k
_exptl_oxdiff_crystal_face_indexfrac_l
_exptl_oxdiff_crystal_face_x
_exptl_oxdiff_crystal_face_y
_exptl_oxdiff_crystal_face_z
1.9973 -22.9815 1.9756 -0.7650 -0.3346 -0.5477
1.0003 22.9836 -3.9638 0.5900 0.2365 0.7667
9.9911 -0.9933 -4.9640 -0.6329 -0.2804 0.6841
-9.9911 1.9924 4.9652 0.6591 0.2977 -0.6554
-9.9914 -6.0015 5.9542 0.4358 0.1980 -0.8951
0.9865 2.9782 22.9765 -0.3125 0.9273 -0.0834
-0.9864 -3.9774 -22.9777 0.2863 -0.9446 0.0547
-1.9983 22.9798 0.0217 0.7369 0.4114 0.5272
